data_7117754
loop_
_publ_author_name
'Sajesh P. Thomas'
'R. Sathishkumar'
'T. N. Guru Row'

_publ_section_title
;
 Organic alloys of room temperature liquids thiophenol and selenophenol
;
_journal_name_full Chem.Commun.
_journal_page_first 14255
_journal_paper_doi 10.1039/C5cc03322E
_journal_volume 51
_journal_year 2015
_chemical_compound_source 'see text'
_chemical_formula_moiety '(C6 H6 S)0.57, (C6 H6 Se)0.43'
_chemical_formula_sum 'C6 H6 S0.57 Se0.43'
_chemical_formula_weight 130.34
_chemical_name_common 'thiophenol-selenophenol alloy'
_chemical_name_systematic
;
 thiophenol-selenophenol
;
_space_group_IT_number 60
_symmetry_cell_setting orthorhombic
_symmetry_Int_Tables_number 60
_symmetry_space_group_name_Hall '-P 2bc 2n'
_symmetry_space_group_name_H-M 'P n a b'
_atom_sites_solution_hydrogens geom
_atom_sites_solution_primary direct
_atom_sites_solution_secondary difmap
_audit_creation_date 'Jul 10 21:49:05 2015'
_audit_creation_method 'PLATON <TABLE ACC> option'
_audit_update_record
;
2015-08-10 deposited with the CCDC.
2015-08-11 downloaded from the CCDC.
;
_cell_angle_alpha 90
_cell_angle_beta 90
_cell_angle_gamma 90
_cell_formula_units_Z 8
_cell_length_a 7.2621(18)
_cell_length_b 11.371(3)
_cell_length_c 14.155(3)
_cell_measurement_reflns_used 13527
_cell_measurement_temperature 90(2)
_cell_measurement_theta_max 25.99
_cell_measurement_theta_min 2.30
_cell_volume 1168.9(5)
_computing_cell_refinement 'SET4 (de Boer & Duisenberg, 1984)'
_computing_data_collection 'Locally modified CAD4 Software (Enraf-Nonius, 1989)'
_computing_data_reduction 'HELENA (Spek, 1997)'
_computing_publication_material 'PLATON (Spek, 2003)'
_computing_structure_refinement 'SHELXL-97 (Sheldrick, 1997)'
_diffrn_ambient_temperature 90(2)
_diffrn_measured_fraction_theta_full 0.992
_diffrn_measured_fraction_theta_max 0.992
_diffrn_measurement_device_type 'Oxford Xcalibur,Eos(Nova) CCD detector'
_diffrn_measurement_method '\w scans'
_diffrn_radiation_monochromator graphite
_diffrn_radiation_probe x-ray
_diffrn_radiation_source 'Enhance (Mo) X-ray Source'
_diffrn_radiation_type MoK\a
_diffrn_radiation_wavelength 0.71073
_diffrn_reflns_av_R_equivalents 0.2067
_diffrn_reflns_av_sigmaI/netI 0.1234
_diffrn_reflns_limit_h_max 8
_diffrn_reflns_limit_h_min -8
_diffrn_reflns_limit_k_max 14
_diffrn_reflns_limit_k_min -14
_diffrn_reflns_limit_l_max 17
_diffrn_reflns_limit_l_min -17
_diffrn_reflns_number 13527
_diffrn_reflns_theta_full 25.99
_diffrn_reflns_theta_max 25.99
_diffrn_reflns_theta_min 2.30
_exptl_absorpt_coefficient_mu 2.938
_exptl_absorpt_correction_T_max 0.4727
_exptl_absorpt_correction_T_min 0.4727
_exptl_absorpt_correction_type multi-scan
_exptl_absorpt_process_details 'CrysAlis RED (Oxford Diffraction,2009)'
_exptl_crystal_colour 'pale yellow'
_exptl_crystal_density_diffrn 1.481
_exptl_crystal_density_method 'not measured'
_exptl_crystal_description block
_exptl_crystal_F_000 526
_exptl_crystal_size_max 0.30
_exptl_crystal_size_mid 0.30
_exptl_crystal_size_min 0.30
_refine_diff_density_max 0.458
_refine_diff_density_min -0.455
_refine_diff_density_rms 0.105
_refine_ls_extinction_method none
_refine_ls_goodness_of_fit_ref 1.083
_refine_ls_hydrogen_treatment mixed
_refine_ls_matrix_type full
_refine_ls_number_parameters 70
_refine_ls_number_reflns 1140
_refine_ls_number_restraints 2
_refine_ls_restrained_S_all 1.084
_refine_ls_R_factor_all 0.1617
_refine_ls_R_factor_gt 0.0811
_refine_ls_shift/su_max 0.000
_refine_ls_shift/su_mean 0.000
_refine_ls_structure_factor_coef Fsqd
_refine_ls_weighting_details 'calc w=1/[\s^2^(Fo^2^)+(0.0000P)^2^+6.4217P] where P=(Fo^2^+2Fc^2^)/3'
_refine_ls_weighting_scheme calc
_refine_ls_wR_factor_gt 0.1335
_refine_ls_wR_factor_ref 0.1506
_reflns_number_gt 618
_reflns_number_total 1140
_reflns_threshold_expression >2\s(I)
_cod_data_source_file c5cc03322e2.cif
_cod_data_source_block base_1
_cod_database_code 7117754

loop_
_symmetry_equiv_pos_site_id
_symmetry_equiv_pos_as_xyz
1 x,y,z
2 1/2+x,1/2-y,1/2-z
3 -x,1/2-y,1/2+z
4 1/2-x,y,-z
5 -x,-y,-z
6 1/2-x,1/2+y,1/2+z
7 x,1/2+y,1/2-z
8 1/2+x,-y,z

loop_
_atom_site_label
_atom_site_type_symbol
_atom_site_fract_x
_atom_site_fract_y
_atom_site_fract_z
_atom_site_U_iso_or_equiv
_atom_site_adp_type
_atom_site_occupancy
_atom_site_symmetry_multiplicity
_atom_site_calc_flag
_atom_site_refinement_flags
_atom_site_disorder_assembly
_atom_site_disorder_group
C6 C 0.6182(11) 0.2796(6) 0.7772(5) 0.037(2) Uani 1 1 d . . .
H6 H 0.6835 0.2227 0.7441 0.045 Uiso 1 1 calc R . .
C4 C 0.4878(13) 0.3496(7) 0.9223(6) 0.046(2) Uani 1 1 d . . .
H4 H 0.4660 0.3396 0.9865 0.056 Uiso 1 1 calc R . .
C5 C 0.5869(12) 0.2657(6) 0.8722(5) 0.045(2) Uani 1 1 d . . .
H5 H 0.6324 0.1998 0.9032 0.055 Uiso 1 1 calc R . .
C1 C 0.5525(11) 0.3784(6) 0.7306(5) 0.0316(19) Uani 1 1 d . . .
C3 C 0.4220(12) 0.4475(6) 0.8761(5) 0.044(2) Uani 1 1 d . . .
H3 H 0.3536 0.5033 0.9088 0.053 Uiso 1 1 calc R . .
C2 C 0.4576(10) 0.4623(6) 0.7817(5) 0.0303(19) Uani 1 1 d . . .
H2 H 0.4172 0.5302 0.7515 0.036 Uiso 1 1 calc R . .
S1 S 0.599(5) 0.3849(19) 0.604(3) 0.0370(14) Uani 0.57 1 d PD . .
Se1 Se 0.595(3) 0.4064(9) 0.6033(15) 0.0370(14) Uani 0.43 1 d PD . .
H1 H 0.762(6) 0.454(5) 0.584(4) 0.044 Uiso 1 1 d D . .

loop_
_atom_site_aniso_label
_atom_site_aniso_U_11
_atom_site_aniso_U_22
_atom_site_aniso_U_33
_atom_site_aniso_U_23
_atom_site_aniso_U_13
_atom_site_aniso_U_12
C6 0.036(6) 0.022(4) 0.054(5) -0.008(3) 0.004(4) -0.005(4)
C4 0.055(6) 0.042(5) 0.042(5) -0.005(4) 0.002(4) -0.009(5)
C5 0.048(6) 0.031(4) 0.057(5) 0.009(4) -0.002(5) -0.011(5)
C1 0.028(5) 0.027(4) 0.040(4) -0.001(3) -0.002(3) -0.007(3)
C3 0.040(6) 0.035(4) 0.057(5) -0.011(4) 0.015(5) -0.007(4)
C2 0.022(5) 0.023(4) 0.046(5) 0.001(3) 0.000(4) -0.004(3)
S1 0.0473(11) 0.032(4) 0.0317(6) -0.003(4) 0.0018(8) -0.001(3)
Se1 0.0473(11) 0.032(4) 0.0317(6) -0.003(4) 0.0018(8) -0.001(3)

loop_
_atom_type_symbol
_atom_type_description
_atom_type_scat_dispersion_real
_atom_type_scat_dispersion_imag
_atom_type_scat_source
C C 0.0033 0.0016 ' International Tables Vol C Tables 4.2.6.8 and 6.1.1.4'
H H 0.0000 0.0000 ' International Tables Vol C Tables 4.2.6.8 and 6.1.1.4'
S S 0.1246 0.1234 ' International Tables Vol C Tables 4.2.6.8 and 6.1.1.4'

loop_
_geom_angle_atom_site_label_1
_geom_angle_atom_site_label_2
_geom_angle_atom_site_label_3
_geom_angle
_geom_angle_site_symmetry_1
_geom_angle_site_symmetry_3
C5 C6 C1 120.2(7) . .
C3 C4 C5 119.5(7) . .
C6 C5 C4 120.4(7) . .
C2 C1 C6 118.8(7) . .
C2 C1 S1 125.4(10) . .
C6 C1 S1 115.8(10) . .
C2 C1 Se1 118.2(6) . .
C6 C1 Se1 122.9(7) . .
S1 C1 Se1 7.6(10) . .
C2 C3 C4 119.8(7) . .
C3 C2 C1 121.2(7) . .

loop_
_geom_bond_atom_site_label_1
_geom_bond_atom_site_label_2
_geom_bond_distance
_geom_bond_site_symmetry_2
C6 C5 1.372(10) .
C6 C1 1.387(9) .
C4 C3 1.377(10) .
C4 C5 1.389(11) .
C1 C2 1.381(9) .
C1 S1 1.83(4) .
C1 Se1 1.86(2) .
C3 C2 1.371(10) .

loop_
_geom_torsion_atom_site_label_1
_geom_torsion_atom_site_label_2
_geom_torsion_atom_site_label_3
_geom_torsion_atom_site_label_4
_geom_torsion
_geom_torsion_site_symmetry_1
_geom_torsion_site_symmetry_2
_geom_torsion_site_symmetry_3
_geom_torsion_site_symmetry_4
C1 C6 C5 C4 0.7(12) . . . .
C3 C4 C5 C6 -0.5(13) . . . .
C5 C6 C1 C2 0.7(11) . . . .
C5 C6 C1 S1 -178.8(13) . . . .
C5 C6 C1 Se1 177.9(9) . . . .
C5 C4 C3 C2 -1.1(12) . . . .
C4 C3 C2 C1 2.6(12) . . . .
C6 C1 C2 C3 -2.4(11) . . . .
S1 C1 C2 C3 177.1(14) . . . .
Se1 C1 C2 C3 -179.7(9) . . . .
